data_7236431
loop_
_publ_author_name
'Wang, Hui'
'Tian, Xiaohe'
'Du, Wei'
'Zhang, Qiong'
'Guan, Lijuan'
'Wang, Aidong'
'Zhang, Yujin'
'Wang, Chuankui'
'Zhou, Hongping'
'Wu, Jieying'
'Tian, Yupeng'

_publ_section_title
;
 A two-photon fluorescent RNA probe screened from a series of
 oxime-functionalized 2,2&#x2032;:6&#x2032;,2&#x2032;&#x2032;-terpyridine
 ZnX2(X = Cl, Br, I) complexes
;
_journal_issue 28
_journal_name_full 'Journal of Materials Chemistry B'
_journal_page_first 4818
_journal_paper_doi 10.1039/C6TB01202G
_journal_volume 4
_journal_year 2016
_chemical_formula_sum 'C36 H27 Br2 N5 O Zn'
_chemical_formula_weight 770.82
_space_group_IT_number 2
_space_group_name_Hall '-P 1'
_space_group_name_H-M_alt 'P -1'
_symmetry_cell_setting triclinic
_symmetry_space_group_name_H-M 'P -1'
_atom_sites_solution_hydrogens geom
_atom_sites_solution_primary direct
_atom_sites_solution_secondary difmap
_audit_creation_method SHELXL-97
_audit_update_record
;
2016-02-24 deposited with the CCDC.
2016-06-16 downloaded from the CCDC.
;
_cell_angle_alpha 100.106(5)
_cell_angle_beta 103.238(5)
_cell_angle_gamma 114.716(5)
_cell_formula_units_Z 2
_cell_length_a 11.759(5)
_cell_length_b 12.636(5)
_cell_length_c 13.141(5)
_cell_measurement_reflns_used 2332
_cell_measurement_temperature 298(2)
_cell_measurement_theta_max 21.81
_cell_measurement_theta_min 2.53
_cell_volume 1643.4(11)
_computing_structure_refinement 'SHELXL-97 (Sheldrick, 1997)'
_computing_structure_solution 'SHELXS-97 (Sheldrick, 1990)'
_diffrn_ambient_temperature 298(2)
_diffrn_measured_fraction_theta_full 0.990
_diffrn_measured_fraction_theta_max 0.990
_diffrn_measurement_device_type 'CCD area detector'
_diffrn_radiation_monochromator graphite
_diffrn_radiation_source 'fine-focus sealed tube'
_diffrn_radiation_type MoK\a
_diffrn_radiation_wavelength 0.71069
_diffrn_reflns_av_R_equivalents 0.0327
_diffrn_reflns_av_sigmaI/netI 0.0596
_diffrn_reflns_limit_h_max 13
_diffrn_reflns_limit_h_min -13
_diffrn_reflns_limit_k_max 14
_diffrn_reflns_limit_k_min -15
_diffrn_reflns_limit_l_max 15
_diffrn_reflns_limit_l_min -15
_diffrn_reflns_number 11643
_diffrn_reflns_theta_full 25.00
_diffrn_reflns_theta_max 25.00
_diffrn_reflns_theta_min 1.67
_exptl_absorpt_coefficient_mu 3.216
_exptl_absorpt_correction_T_max 0.5656
_exptl_absorpt_correction_T_min 0.4455
_exptl_crystal_density_diffrn 1.558
_exptl_crystal_density_method 'not measured'
_exptl_crystal_description block
_exptl_crystal_F_000 772
_exptl_crystal_size_max 0.30
_exptl_crystal_size_mid 0.20
_exptl_crystal_size_min 0.20
_refine_diff_density_max 0.660
_refine_diff_density_min -0.511
_refine_diff_density_rms 0.085
_refine_ls_extinction_method none
_refine_ls_goodness_of_fit_ref 0.963
_refine_ls_hydrogen_treatment mixed
_refine_ls_matrix_type full
_refine_ls_number_parameters 407
_refine_ls_number_reflns 5731
_refine_ls_number_restraints 0
_refine_ls_restrained_S_all 0.963
_refine_ls_R_factor_all 0.0879
_refine_ls_R_factor_gt 0.0490
_refine_ls_shift/su_max 0.001
_refine_ls_shift/su_mean 0.000
_refine_ls_structure_factor_coef Fsqd
_refine_ls_weighting_details 'calc w=1/[\s^2^(Fo^2^)+(0.1000P)^2^+0.0000P] where P=(Fo^2^+2Fc^2^)/3'
_refine_ls_weighting_scheme calc
_refine_ls_wR_factor_gt 0.1348
_refine_ls_wR_factor_ref 0.1609
_reflns_number_gt 3724
_reflns_number_total 5731
_reflns_threshold_expression >2sigma(I)
_cod_data_source_file c6tb01202g2.cif
_cod_data_source_block 1
_cod_depositor_comments
;
The following automatic conversions were performed:

data item '_symmetry_cell_setting' value 'Triclinic' was changed to
'triclinic' in accordance with the
/home/saulius/struct/COD-crude-data/automatic-downloads/DataCite-retrospective/RSC/depositions/lib/dictionaries/cif_core.dic
dictionary named 'cif_core.dic' version 2.4.2 last updated on
2011-04-26.

Automatic conversion script
Id: cif_fix_values 6909 2019-04-08 15:41:33Z antanas 
;
_cod_original_cell_volume 1643.3(11)
_cod_original_sg_symbol_H-M 'P-1   '
_cod_database_code 7236431

loop_
_symmetry_equiv_pos_as_xyz
'x, y, z'
'-x, -y, -z'

loop_
_atom_site_label
_atom_site_type_symbol
_atom_site_fract_x
_atom_site_fract_y
_atom_site_fract_z
_atom_site_U_iso_or_equiv
_atom_site_adp_type
_atom_site_occupancy
_atom_site_symmetry_multiplicity
_atom_site_calc_flag
_atom_site_refinement_flags
Zn1 Zn 1.17466(6) 1.32347(5) 0.23617(5) 0.0450(2) Uani 1 1 d .
Br2 Br 1.34784(6) 1.31245(6) 0.17369(6) 0.0701(3) Uani 1 1 d .
Br1 Br 1.19322(8) 1.52386(6) 0.28550(6) 0.0717(3) Uani 1 1 d .
N2 N 1.0517(4) 1.1419(4) 0.2276(3) 0.0381(10) Uani 1 1 d .
C24 C 0.9556(5) 1.0632(4) 0.1319(4) 0.0327(11) Uani 1 1 d .
C21 C 1.0193(5) 0.9787(5) 0.3031(4) 0.0428(13) Uani 1 1 d .
H21 H 1.0418 0.9522 0.3626 0.051 Uiso 1 1 calc R
N4 N 1.0075(4) 1.2448(4) 0.0791(4) 0.0458(11) Uani 1 1 d .
C8 C 0.6191(5) 0.3002(5) 0.0314(5) 0.0435(13) Uani 1 1 d .
C14 C 0.7523(5) 0.5100(4) 0.1581(4) 0.0420(13) Uani 1 1 d .
N3 N 1.2384(4) 1.3123(4) 0.4036(4) 0.0478(11) Uani 1 1 d .
C5 C 0.7472(5) 0.3412(5) 0.2253(4) 0.0427(13) Uani 1 1 d .
N1 N 0.7013(4) 0.3821(4) 0.1399(4) 0.0462(11) Uani 1 1 d .
C17 C 0.8603(5) 0.7621(5) 0.1900(4) 0.0413(13) Uani 1 1 d .
C20 C 0.9223(5) 0.8946(4) 0.2044(4) 0.0387(12) Uani 1 1 d .
O1 O 0.9046(6) 0.1321(5) 0.4743(4) 0.0887(16) Uani 1 1 d .
C4 C 0.7677(5) 0.2390(5) 0.2021(5) 0.0442(13) Uani 1 1 d .
H4 H 0.7508 0.1977 0.1299 0.053 Uiso 1 1 calc R
C26 C 0.8210(6) 1.0624(6) -0.0469(5) 0.0521(15) Uani 1 1 d .
H26 H 0.7672 0.9782 -0.0663 0.063 Uiso 1 1 calc R
C22 C 1.0816(5) 1.1009(5) 0.3123(4) 0.0390(12) Uani 1 1 d .
C16 C 0.9382(5) 0.7135(5) 0.2356(4) 0.0449(13) Uani 1 1 d .
H16 H 1.0267 0.7659 0.2788 0.054 Uiso 1 1 calc R
C23 C 0.8891(5) 0.9387(4) 0.1178(4) 0.0384(12) Uani 1 1 d .
H23 H 0.8231 0.8851 0.0514 0.046 Uiso 1 1 calc R
C30 C 1.1840(5) 1.2003(5) 0.4153(4) 0.0414(13) Uani 1 1 d .
C15 C 0.8873(5) 0.5888(5) 0.2182(4) 0.0447(13) Uani 1 1 d .
H15 H 0.9423 0.5576 0.2463 0.054 Uiso 1 1 calc R
C2 C 0.8399(6) 0.2599(5) 0.3943(5) 0.0527(15) Uani 1 1 d .
C10 C 0.4466(6) 0.1057(5) -0.0867(5) 0.0605(17) Uani 1 1 d .
H10 H 0.3819 0.0270 -0.0960 0.073 Uiso 1 1 calc R
C29 C 0.9822(6) 1.3067(6) 0.0124(5) 0.0575(16) Uani 1 1 d .
H29 H 1.0391 1.3902 0.0311 0.069 Uiso 1 1 calc R
C25 C 0.9274(5) 1.1235(5) 0.0493(4) 0.0407(13) Uani 1 1 d .
C9 C 0.5207(5) 0.1855(5) 0.0176(5) 0.0499(14) Uani 1 1 d .
H9 H 0.5043 0.1620 0.0782 0.060 Uiso 1 1 calc R
C6 C 0.7727(6) 0.4018(5) 0.3325(5) 0.0563(16) Uani 1 1 d .
H6 H 0.7574 0.4684 0.3483 0.068 Uiso 1 1 calc R
C19 C 0.6745(5) 0.5596(5) 0.1159(5) 0.0472(14) Uani 1 1 d .
H19 H 0.5841 0.5086 0.0780 0.057 Uiso 1 1 calc R
C3 C 0.8132(6) 0.1999(5) 0.2874(5) 0.0487(14) Uani 1 1 d .
H3 H 0.8259 0.1318 0.2716 0.058 Uiso 1 1 calc R
C18 C 0.7273(5) 0.6816(5) 0.1288(4) 0.0447(13) Uani 1 1 d .
H18 H 0.6735 0.7117 0.0960 0.054 Uiso 1 1 calc R
C13 C 0.6385(6) 0.3345(5) -0.0607(5) 0.0502(14) Uani 1 1 d .
H13 H 0.7036 0.4126 -0.0523 0.060 Uiso 1 1 calc R
C11 C 0.4664(7) 0.1399(6) -0.1776(5) 0.0657(18) Uani 1 1 d .
H11 H 0.4146 0.0853 -0.2477 0.079 Uiso 1 1 calc R
C12 C 0.5615(6) 0.2531(6) -0.1642(5) 0.0585(16) Uani 1 1 d .
H12 H 0.5753 0.2766 -0.2254 0.070 Uiso 1 1 calc R
C32 C 1.3151(7) 1.2766(6) 0.6040(5) 0.0647(18) Uani 1 1 d .
H32 H 1.3416 1.2647 0.6715 0.078 Uiso 1 1 calc R
C7 C 0.8214(7) 0.3631(6) 0.4169(5) 0.0608(17) Uani 1 1 d .
H7 H 0.8420 0.4063 0.4894 0.073 Uiso 1 1 calc R
C1 C 0.8878(8) 0.2206(7) 0.4836(6) 0.075(2) Uani 1 1 d .
H1 H 0.9074 0.2675 0.5544 0.090 Uiso 1 1 calc R
C35 C 0.5300(9) 0.8154(9) 0.6272(11) 0.135(4) Uani 1 1 d .
H35A H 0.5895 0.8481 0.7017 0.202 Uiso 1 1 calc R
H35B H 0.5389 0.7490 0.5883 0.202 Uiso 1 1 calc R
H35C H 0.4401 0.7861 0.6265 0.202 Uiso 1 1 calc R
C34 C 1.3314(6) 1.4067(5) 0.4934(5) 0.0581(16) Uani 1 1 d .
H34 H 1.3695 1.4852 0.4872 0.070 Uiso 1 1 calc R
C31 C 1.2183(6) 1.1789(6) 0.5140(5) 0.0564(16) Uani 1 1 d .
H31 H 1.1775 1.1005 0.5200 0.068 Uiso 1 1 calc R
C28 C 0.8749(7) 1.2507(7) -0.0828(6) 0.0670(18) Uani 1 1 d .
H28 H 0.8567 1.2969 -0.1255 0.080 Uiso 1 1 calc R
C33 C 1.3708(7) 1.3900(6) 0.5925(5) 0.0666(18) Uani 1 1 d .
H33 H 1.4359 1.4565 0.6524 0.080 Uiso 1 1 calc R
C27 C 0.7952(7) 1.1280(7) -0.1146(5) 0.0659(18) Uani 1 1 d .
H27 H 0.7245 1.0885 -0.1807 0.079 Uiso 1 1 calc R
N5 N 0.6487(9) 1.0261(11) 0.5789(10) 0.160(4) Uani 1 1 d .
C36 C 0.562(4) 0.908(4) 0.576(2) 0.42(3) Uani 1 1 d .

loop_
_atom_site_aniso_label
_atom_site_aniso_U_11
_atom_site_aniso_U_22
_atom_site_aniso_U_33
_atom_site_aniso_U_23
_atom_site_aniso_U_13
_atom_site_aniso_U_12
Zn1 0.0452(4) 0.0326(4) 0.0491(4) 0.0102(3) 0.0150(3) 0.0129(3)
Br2 0.0495(4) 0.0674(5) 0.0650(4) -0.0085(3) 0.0205(3) 0.0135(3)
Br1 0.0977(6) 0.0464(4) 0.0751(5) 0.0170(3) 0.0307(4) 0.0381(4)
N2 0.040(3) 0.036(2) 0.035(2) 0.010(2) 0.011(2) 0.017(2)
C24 0.032(3) 0.030(3) 0.034(3) 0.008(2) 0.009(2) 0.015(2)
C21 0.045(3) 0.038(3) 0.037(3) 0.012(2) 0.005(3) 0.017(3)
N4 0.045(3) 0.045(3) 0.043(3) 0.019(2) 0.011(2) 0.017(2)
C8 0.041(3) 0.032(3) 0.053(3) 0.011(3) 0.008(3) 0.018(3)
C14 0.044(3) 0.026(3) 0.037(3) 0.002(2) 0.000(2) 0.010(2)
N3 0.045(3) 0.041(3) 0.048(3) 0.005(2) 0.012(2) 0.017(2)
C5 0.055(3) 0.032(3) 0.042(3) 0.014(2) 0.016(3) 0.020(3)
N1 0.051(3) 0.028(2) 0.045(3) 0.009(2) 0.003(2) 0.014(2)
C17 0.042(3) 0.037(3) 0.040(3) 0.011(2) 0.007(3) 0.018(3)
C20 0.040(3) 0.033(3) 0.039(3) 0.010(2) 0.008(2) 0.017(2)
O1 0.112(4) 0.100(4) 0.081(4) 0.053(3) 0.029(3) 0.067(4)
C4 0.055(3) 0.042(3) 0.044(3) 0.010(3) 0.017(3) 0.030(3)
C26 0.052(4) 0.058(4) 0.045(3) 0.018(3) 0.009(3) 0.029(3)
C22 0.034(3) 0.037(3) 0.039(3) 0.011(2) 0.008(2) 0.014(2)
C16 0.033(3) 0.035(3) 0.044(3) 0.007(2) -0.006(2) 0.008(2)
C23 0.030(3) 0.035(3) 0.034(3) 0.002(2) -0.001(2) 0.011(2)
C30 0.038(3) 0.035(3) 0.037(3) -0.001(2) 0.004(2) 0.013(2)
C15 0.041(3) 0.036(3) 0.051(3) 0.016(3) 0.003(3) 0.018(3)
C2 0.055(4) 0.055(4) 0.049(4) 0.021(3) 0.014(3) 0.027(3)
C10 0.050(4) 0.035(3) 0.066(4) 0.000(3) -0.001(3) 0.010(3)
C29 0.059(4) 0.056(4) 0.068(4) 0.034(3) 0.026(4) 0.029(3)
C25 0.041(3) 0.042(3) 0.038(3) 0.013(3) 0.015(3) 0.019(3)
C9 0.048(3) 0.038(3) 0.058(4) 0.018(3) 0.014(3) 0.016(3)
C6 0.086(5) 0.043(3) 0.049(4) 0.015(3) 0.020(3) 0.039(3)
C19 0.035(3) 0.034(3) 0.054(3) 0.009(3) 0.001(3) 0.009(2)
C3 0.059(4) 0.043(3) 0.051(4) 0.019(3) 0.016(3) 0.031(3)
C18 0.043(3) 0.037(3) 0.052(3) 0.014(3) 0.005(3) 0.023(3)
C13 0.055(4) 0.049(3) 0.050(3) 0.022(3) 0.018(3) 0.024(3)
C11 0.076(5) 0.056(4) 0.045(4) 0.000(3) 0.005(3) 0.029(4)
C12 0.060(4) 0.067(4) 0.043(4) 0.016(3) 0.009(3) 0.030(4)
C32 0.068(4) 0.067(5) 0.040(3) -0.001(3) 0.000(3) 0.031(4)
C7 0.090(5) 0.052(4) 0.043(3) 0.013(3) 0.023(3) 0.036(4)
C1 0.100(6) 0.073(5) 0.050(4) 0.022(4) 0.010(4) 0.046(5)
C35 0.084(6) 0.113(8) 0.209(12) 0.040(8) 0.090(8) 0.031(6)
C34 0.053(4) 0.038(3) 0.060(4) -0.003(3) 0.003(3) 0.017(3)
C31 0.063(4) 0.054(4) 0.046(4) 0.016(3) 0.009(3) 0.027(3)
C28 0.077(5) 0.078(5) 0.061(4) 0.040(4) 0.025(4) 0.042(4)
C33 0.064(4) 0.057(4) 0.044(4) -0.012(3) -0.004(3) 0.020(4)
C27 0.063(4) 0.083(5) 0.047(4) 0.024(4) 0.003(3) 0.037(4)
N5 0.117(7) 0.212(11) 0.200(11) 0.139(9) 0.070(7) 0.086(8)
C36 0.80(6) 0.82(6) 0.33(3) 0.44(4) 0.44(4) 0.77(6)

loop_
_atom_type_symbol
_atom_type_description
_atom_type_scat_dispersion_real
_atom_type_scat_dispersion_imag
_atom_type_scat_source
C C 0.0033 0.0016 'International Tables Vol C Tables 4.2.6.8 and 6.1.1.4'
H H 0.0000 0.0000 'International Tables Vol C Tables 4.2.6.8 and 6.1.1.4'
N N 0.0061 0.0033 'International Tables Vol C Tables 4.2.6.8 and 6.1.1.4'
O O 0.0106 0.0060 'International Tables Vol C Tables 4.2.6.8 and 6.1.1.4'
Zn Zn 0.2839 1.4301 'International Tables Vol C Tables 4.2.6.8 and 6.1.1.4'
Br Br -0.2901 2.4595 'International Tables Vol C Tables 4.2.6.8 and 6.1.1.4'

loop_
_geom_angle_atom_site_label_1
_geom_angle_atom_site_label_2
_geom_angle_atom_site_label_3
_geom_angle
N2 Zn1 N3 74.28(16)
N2 Zn1 N4 74.01(16)
N3 Zn1 N4 145.05(17)
N2 Zn1 Br1 140.95(12)
N3 Zn1 Br1 97.93(12)
N4 Zn1 Br1 97.41(12)
N2 Zn1 Br2 103.86(12)
N3 Zn1 Br2 100.27(12)
N4 Zn1 Br2 101.24(12)
Br1 Zn1 Br2 115.19(4)
C22 N2 C24 120.2(4)
C22 N2 Zn1 119.6(3)
C24 N2 Zn1 119.6(3)
N2 C24 C23 120.9(4)
N2 C24 C25 113.8(4)
C23 C24 C25 125.3(4)
C22 C21 C20 119.8(5)
C22 C21 H21 120.1
C20 C21 H21 120.1
C29 N4 C25 118.5(5)
C29 N4 Zn1 125.9(4)
C25 N4 Zn1 115.6(3)
C9 C8 C13 119.2(5)
C9 C8 N1 119.8(5)
C13 C8 N1 121.0(5)
C19 C14 C15 118.6(5)
C19 C14 N1 122.4(5)
C15 C14 N1 119.0(5)
C30 N3 C34 117.7(5)
C30 N3 Zn1 116.3(3)
C34 N3 Zn1 125.9(4)
C6 C5 C4 119.7(5)
C6 C5 N1 119.9(5)
C4 C5 N1 120.4(5)
C5 N1 C14 118.7(4)
C5 N1 C8 121.9(4)
C14 N1 C8 118.9(4)
C16 C17 C18 117.7(5)
C16 C17 C20 119.2(5)
C18 C17 C20 123.1(5)
C21 C20 C23 118.2(5)
C21 C20 C17 120.8(5)
C23 C20 C17 120.9(4)
C3 C4 C5 119.7(5)
C3 C4 H4 120.1
C5 C4 H4 120.1
C25 C26 C27 119.0(6)
C25 C26 H26 120.5
C27 C26 H26 120.5
N2 C22 C21 121.5(5)
N2 C22 C30 113.9(4)
C21 C22 C30 124.6(5)
C15 C16 C17 121.6(5)
C15 C16 H16 119.2
C17 C16 H16 119.2
C24 C23 C20 119.3(4)
C24 C23 H23 120.3
C20 C23 H23 120.3
N3 C30 C31 122.7(5)
N3 C30 C22 114.5(5)
C31 C30 C22 122.9(5)
C16 C15 C14 119.5(5)
C16 C15 H15 120.3
C14 C15 H15 120.3
C3 C2 C7 118.8(5)
C3 C2 C1 121.7(6)
C7 C2 C1 119.5(6)
C9 C10 C11 121.3(6)
C9 C10 H10 119.4
C11 C10 H10 119.4
N4 C29 C28 122.0(6)
N4 C29 H29 119.0
C28 C29 H29 119.0
N4 C25 C26 121.8(5)
N4 C25 C24 115.2(4)
C26 C25 C24 122.9(5)
C8 C9 C10 119.3(6)
C8 C9 H9 120.3
C10 C9 H9 120.3
C5 C6 C7 119.7(5)
C5 C6 H6 120.1
C7 C6 H6 120.1
C18 C19 C14 121.3(5)
C18 C19 H19 119.3
C14 C19 H19 119.3
C2 C3 C4 121.2(5)
C2 C3 H3 119.4
C4 C3 H3 119.4
C19 C18 C17 121.2(5)
C19 C18 H18 119.4
C17 C18 H18 119.4
C12 C13 C8 120.2(5)
C12 C13 H13 119.9
C8 C13 H13 119.9
C12 C11 C10 119.4(6)
C12 C11 H11 120.3
C10 C11 H11 120.3
C11 C12 C13 120.6(6)
C11 C12 H12 119.7
C13 C12 H12 119.7
C33 C32 C31 119.1(6)
C33 C32 H32 120.5
C31 C32 H32 120.5
C6 C7 C2 120.9(5)
C6 C7 H7 119.6
C2 C7 H7 119.6
O1 C1 C2 125.5(7)
O1 C1 H1 117.2
C2 C1 H1 117.2
C36 C35 H35A 109.5
C36 C35 H35B 109.5
H35A C35 H35B 109.5
C36 C35 H35C 109.5
H35A C35 H35C 109.5
H35B C35 H35C 109.5
N3 C34 C33 121.9(6)
N3 C34 H34 119.0
C33 C34 H34 119.0
C30 C31 C32 118.5(6)
C30 C31 H31 120.8
C32 C31 H31 120.8
C27 C28 C29 119.8(6)
C27 C28 H28 120.1
C29 C28 H28 120.1
C32 C33 C34 120.1(6)
C32 C33 H33 119.9
C34 C33 H33 119.9
C28 C27 C26 118.8(6)
C28 C27 H27 120.6
C26 C27 H27 120.6
N5 C36 C35 149(3)

loop_
_geom_bond_atom_site_label_1
_geom_bond_atom_site_label_2
_geom_bond_distance
Zn1 N2 2.104(4)
Zn1 N3 2.205(5)
Zn1 N4 2.214(4)
Zn1 Br1 2.4034(13)
Zn1 Br2 2.4091(12)
N2 C22 1.344(6)
N2 C24 1.349(6)
C24 C23 1.387(6)
C24 C25 1.484(7)
C21 C22 1.372(7)
C21 C20 1.392(7)
C21 H21 0.9300
N4 C29 1.335(7)
N4 C25 1.343(6)
C8 C9 1.372(7)
C8 C13 1.390(7)
C8 N1 1.432(7)
C14 C19 1.381(7)
C14 C15 1.401(7)
C14 N1 1.421(6)
N3 C30 1.341(7)
N3 C34 1.355(7)
C5 C6 1.377(7)
C5 C4 1.405(7)
C5 N1 1.406(6)
C17 C16 1.386(7)
C17 C18 1.391(7)
C17 C20 1.474(7)
C20 C23 1.401(7)
O1 C1 1.206(8)
C4 C3 1.388(7)
C4 H4 0.9300
C26 C25 1.373(7)
C26 C27 1.384(8)
C26 H26 0.9300
C22 C30 1.501(7)
C16 C15 1.385(7)
C16 H16 0.9300
C23 H23 0.9300
C30 C31 1.376(8)
C15 H15 0.9300
C2 C3 1.368(8)
C2 C7 1.403(8)
C2 C1 1.441(8)
C10 C9 1.374(8)
C10 C11 1.376(9)
C10 H10 0.9300
C29 C28 1.371(9)
C29 H29 0.9300
C9 H9 0.9300
C6 C7 1.390(8)
C6 H6 0.9300
C19 C18 1.360(7)
C19 H19 0.9300
C3 H3 0.9300
C18 H18 0.9300
C13 C12 1.376(8)
C13 H13 0.9300
C11 C12 1.346(9)
C11 H11 0.9300
C12 H12 0.9300
C32 C33 1.358(9)
C32 C31 1.384(8)
C32 H32 0.9300
C7 H7 0.9300
C1 H1 0.9300
C35 C36 1.41(3)
C35 H35A 0.9600
C35 H35B 0.9600
C35 H35C 0.9600
C34 C33 1.363(9)
C34 H34 0.9300
C31 H31 0.9300
C28 C27 1.355(9)
C28 H28 0.9300
C33 H33 0.9300
C27 H27 0.9300
N5 C36 1.40(4)

loop_
_geom_torsion_atom_site_label_1
_geom_torsion_atom_site_label_2
_geom_torsion_atom_site_label_3
_geom_torsion_atom_site_label_4
_geom_torsion
N3 Zn1 N2 C22 -11.5(4)
N4 Zn1 N2 C22 -176.6(4)
Br1 Zn1 N2 C22 -94.7(4)
Br2 Zn1 N2 C22 85.5(4)
N3 Zn1 N2 C24 177.9(4)
N4 Zn1 N2 C24 12.8(4)
Br1 Zn1 N2 C24 94.7(4)
Br2 Zn1 N2 C24 -85.1(4)
C22 N2 C24 C23 -2.2(7)
Zn1 N2 C24 C23 168.3(4)
C22 N2 C24 C25 175.7(4)
Zn1 N2 C24 C25 -13.8(5)
N2 Zn1 N4 C29 171.6(5)
N3 Zn1 N4 C29 146.0(4)
Br1 Zn1 N4 C29 30.6(5)
Br2 Zn1 N4 C29 -87.0(5)
N2 Zn1 N4 C25 -9.7(3)
N3 Zn1 N4 C25 -35.3(5)
Br1 Zn1 N4 C25 -150.7(3)
Br2 Zn1 N4 C25 91.6(4)
N2 Zn1 N3 C30 7.6(4)
N4 Zn1 N3 C30 33.2(5)
Br1 Zn1 N3 C30 148.4(4)
Br2 Zn1 N3 C30 -94.1(4)
N2 Zn1 N3 C34 -175.8(5)
N4 Zn1 N3 C34 -150.2(4)
Br1 Zn1 N3 C34 -34.9(5)
Br2 Zn1 N3 C34 82.6(5)
C6 C5 N1 C14 37.1(8)
C4 C5 N1 C14 -142.6(5)
C6 C5 N1 C8 -151.4(5)
C4 C5 N1 C8 28.8(8)
C19 C14 N1 C5 -143.1(5)
C15 C14 N1 C5 38.8(7)
C19 C14 N1 C8 45.2(8)
C15 C14 N1 C8 -132.9(5)
C9 C8 N1 C5 39.8(8)
C13 C8 N1 C5 -139.4(5)
C9 C8 N1 C14 -148.8(5)
C13 C8 N1 C14 32.0(8)
C22 C21 C20 C23 -1.6(8)
C22 C21 C20 C17 175.9(5)
C16 C17 C20 C21 -38.3(7)
C18 C17 C20 C21 144.3(6)
C16 C17 C20 C23 139.1(5)
C18 C17 C20 C23 -38.3(8)
C6 C5 C4 C3 0.1(8)
N1 C5 C4 C3 179.9(5)
C24 N2 C22 C21 2.3(7)
Zn1 N2 C22 C21 -168.2(4)
C24 N2 C22 C30 -176.1(4)
Zn1 N2 C22 C30 13.4(6)
C20 C21 C22 N2 -0.4(8)
C20 C21 C22 C30 177.9(5)
C18 C17 C16 C15 2.1(8)
C20 C17 C16 C15 -175.5(5)
N2 C24 C23 C20 0.2(7)
C25 C24 C23 C20 -177.4(5)
C21 C20 C23 C24 1.6(7)
C17 C20 C23 C24 -175.8(5)
C34 N3 C30 C31 0.5(8)
Zn1 N3 C30 C31 177.4(4)
C34 N3 C30 C22 179.7(5)
Zn1 N3 C30 C22 -3.3(6)
N2 C22 C30 N3 -6.0(7)
C21 C22 C30 N3 175.6(5)
N2 C22 C30 C31 173.2(5)
C21 C22 C30 C31 -5.1(9)
C17 C16 C15 C14 -3.4(8)
C19 C14 C15 C16 1.3(8)
N1 C14 C15 C16 179.5(5)
C25 N4 C29 C28 2.4(9)
Zn1 N4 C29 C28 -179.0(5)
C29 N4 C25 C26 -0.3(8)
Zn1 N4 C25 C26 -179.0(4)
C29 N4 C25 C24 -175.3(5)
Zn1 N4 C25 C24 6.0(6)
C27 C26 C25 N4 -0.4(8)
C27 C26 C25 C24 174.1(5)
N2 C24 C25 N4 4.5(6)
C23 C24 C25 N4 -177.7(5)
N2 C24 C25 C26 -170.4(5)
C23 C24 C25 C26 7.4(8)
C13 C8 C9 C10 2.2(8)
N1 C8 C9 C10 -176.9(5)
C11 C10 C9 C8 -2.1(9)
C4 C5 C6 C7 1.4(9)
N1 C5 C6 C7 -178.3(5)
C15 C14 C19 C18 2.2(8)
N1 C14 C19 C18 -175.9(5)
C7 C2 C3 C4 -0.5(9)
C1 C2 C3 C4 -179.7(6)
C5 C4 C3 C2 -0.6(9)
C14 C19 C18 C17 -3.6(9)
C16 C17 C18 C19 1.4(8)
C20 C17 C18 C19 178.9(5)
C9 C8 C13 C12 -1.4(9)
N1 C8 C13 C12 177.8(5)
C9 C10 C11 C12 1.0(10)
C10 C11 C12 C13 -0.1(10)
C8 C13 C12 C11 0.3(9)
C5 C6 C7 C2 -2.6(10)
C3 C2 C7 C6 2.2(10)
C1 C2 C7 C6 -178.7(6)
C3 C2 C1 O1 -2.6(12)
C7 C2 C1 O1 178.2(7)
C30 N3 C34 C33 0.8(9)
Zn1 N3 C34 C33 -175.8(5)
N3 C30 C31 C32 -1.5(9)
C22 C30 C31 C32 179.3(5)
C33 C32 C31 C30 1.2(10)
N4 C29 C28 C27 -3.8(10)
C31 C32 C33 C34 0.0(10)
N3 C34 C33 C32 -1.1(10)
C29 C28 C27 C26 2.9(10)
C25 C26 C27 C28 -0.9(9)
